data_7061054
loop_
_publ_author_name
'Naskar, Tilak'
'Pal, Nabhendu'
'Majumdar, Amit'

_publ_section_title
;
 Synthesis and redox reactions of binuclear zinc(ii)--thiolate complexes
 with elemental sulfur
;
_journal_issue 47
_journal_name_full 'New Journal of Chemistry'
_journal_page_first 22406
_journal_page_last 22416
_journal_paper_doi 10.1039/D1NJ03012D
_journal_volume 45
_journal_year 2021
_chemical_formula_moiety 'C50 H54 N10 O3 S Zn2, 2(B F4), 2(C3 H7 N O)'
_chemical_formula_sum 'C56 H68 B2 F8 N12 O5 S Zn2'
_chemical_formula_weight 1325.64
_space_group_crystal_system monoclinic
_space_group_IT_number 15
_space_group_name_Hall '-C 2yc'
_space_group_name_H-M_alt 'C 1 2/c 1'
_atom_sites_solution_hydrogens geom
_atom_sites_solution_primary dual
_audit_creation_date 2021-08-05
_audit_creation_method
;
Olex2 1.2
(compiled 2018.05.29 svn.r3508 for OlexSys, GUI svn.r5506)
;
_audit_update_record
;
2021-11-02 deposited with the CCDC.	2021-11-05 downloaded from the CCDC.
;
_cell_angle_alpha 90
_cell_angle_beta 111.4350(10)
_cell_angle_gamma 90
_cell_formula_units_Z 8
_cell_length_a 28.8019(6)
_cell_length_b 15.1522(3)
_cell_length_c 29.4177(6)
_cell_measurement_reflns_used 25488
_cell_measurement_temperature 146(2)
_cell_measurement_theta_max 25.04
_cell_measurement_theta_min 2.47
_cell_volume 11950.3(4)
_computing_cell_refinement 'SAINT v8.38A (Bruker, 2016)'
_computing_data_collection 'APEX2 v2017.3-0 (Bruker-Axs,2016)'
_computing_data_reduction 'SAINT v8.38A (Bruker, 2016)'
_computing_molecular_graphics 'Olex2 (Dolomanov et al., 2009)'
_computing_publication_material 'Olex2 (Dolomanov et al., 2009)'
_computing_structure_refinement 'ShelXL (Sheldrick, 2015)'
_computing_structure_solution 'ShelXD (Sheldrick, 2015)'
_diffrn_ambient_temperature 146(2)
_diffrn_measured_fraction_theta_full 0.991
_diffrn_measured_fraction_theta_max 0.991
_diffrn_measurement_device_type 'Bruker D8VENTURE with PHOTON II Detector'
_diffrn_measurement_method 'phi, omega and kappa scan'
_diffrn_radiation_probe x-ray
_diffrn_radiation_type MoK\a
_diffrn_radiation_wavelength 0.71073
_diffrn_reflns_av_R_equivalents 0.0328
_diffrn_reflns_av_unetI/netI 0.0248
_diffrn_reflns_Laue_measured_fraction_full 0.991
_diffrn_reflns_Laue_measured_fraction_max 0.991
_diffrn_reflns_limit_h_max 34
_diffrn_reflns_limit_h_min -34
_diffrn_reflns_limit_k_max 18
_diffrn_reflns_limit_k_min -18
_diffrn_reflns_limit_l_max 33
_diffrn_reflns_limit_l_min -35
_diffrn_reflns_number 60678
_diffrn_reflns_point_group_measured_fraction_full 0.991
_diffrn_reflns_point_group_measured_fraction_max 0.991
_diffrn_reflns_theta_full 25.066
_diffrn_reflns_theta_max 25.066
_diffrn_reflns_theta_min 2.475
_diffrn_source_type Micro-focus
_diffrn_standards_number 0
_exptl_absorpt_coefficient_mu 0.921
_exptl_absorpt_correction_T_max 0.7452
_exptl_absorpt_correction_T_min 0.6316
_exptl_absorpt_correction_type multi-scan
_exptl_absorpt_process_details
;
SADABS-2016/2 (Bruker,2016/2) was used for absorption correction.
wR2(int) was 0.1092 before and 0.0442 after correction.
The Ratio of minimum to maximum transmission is 0.8476.
The \l/2 correction factor is Not present.
;
_exptl_crystal_colour colorless
_exptl_crystal_density_diffrn 1.474
_exptl_crystal_density_method 'not measured'
_exptl_crystal_description block
_exptl_crystal_F_000 5488
_exptl_crystal_size_max 0.24
_exptl_crystal_size_mid 0.22
_exptl_crystal_size_min 0.2
_refine_diff_density_max 1.717
_refine_diff_density_min -0.938
_refine_diff_density_rms 0.100
_refine_ls_extinction_method none
_refine_ls_goodness_of_fit_ref 1.040
_refine_ls_hydrogen_treatment constr
_refine_ls_matrix_type full
_refine_ls_number_parameters 801
_refine_ls_number_reflns 10512
_refine_ls_number_restraints 61
_refine_ls_restrained_S_all 1.042
_refine_ls_R_factor_all 0.0898
_refine_ls_R_factor_gt 0.0811
_refine_ls_shift/su_max 0.001
_refine_ls_shift/su_mean 0.000
_refine_ls_structure_factor_coef Fsqd
_refine_ls_weighting_details 'w=1/[\s^2^(Fo^2^)+(0.1054P)^2^+104.2883P] where P=(Fo^2^+2Fc^2^)/3'
_refine_ls_weighting_scheme calc
_refine_ls_wR_factor_gt 0.2110
_refine_ls_wR_factor_ref 0.2181
_reflns_Friedel_coverage 0.000
_reflns_number_gt 9187
_reflns_number_total 10512
_reflns_threshold_expression 'I > 2\s(I)'
_cod_data_source_file d1nj03012d2.cif
_cod_data_source_block Zn2mercaptobenzoic
_cod_depositor_comments 'Adding full bibliography for 7061049--7061056.cif.'
_cod_original_sg_symbol_H-M C2/c
_cod_database_code 7061054
_shelx_shelxl_version_number 2018/3
_shelx_space_group_comment
;
The symmetry employed for this shelxl refinement is uniquely defined
by the following loop, which should always be used as a source of
symmetry information in preference to the above space-group names.
They are only intended as comments.
;
_shelx_estimated_absorpt_t_max 0.837
_shelx_estimated_absorpt_t_min 0.809
_olex2_refinement_description
;
1. Fixed Uiso
 At 1.2 times of:
  All C(H) groups, All C(H,H) groups, All S(H) groups
 At 1.5 times of:
  All C(H,H,H) groups
2. Restrained distances
 N5A-C21A \\sim N5B-C21B
 with sigma of 0.02
 C22A-C21A \\sim C22B-C21B
 with sigma of 0.02
 N12-C56B \\sim N12-C56A
 with sigma of 0.02
 N12-C54A \\sim N12-C54B \\sim N12-C55B \\sim N12-C55A
 with sigma of 0.02
 N11-C51 \\sim N11-C52A \\sim N11-C52B
 with sigma of 0.02
 F6A-B2A \\sim F5A-B2A \\sim F8A-B2A \\sim F7A-B2A \\sim F8B-B2B \\sim F6B-B2B
\\sim F5B-B2B
 with sigma of 0.02
 C20-C15 \\sim C16-C15 \\sim C17-C16 \\sim C18-C17 \\sim C19B-C18 \\sim
C19A-C18 \\sim C20-C19B \\sim C20-
 C19A
 with sigma of 0.02
3. Uiso/Uaniso restraints and constraints
Uanis(C21B) = Uanis(C21A)
Uanis(C22B) = Uanis(C22A)
Uanis(C52B) = Uanis(C52A)
Uanis(B2B) = Uanis(B2A)
Uanis(F5A) = Uanis(F5B) = Uanis(F6A) = Uanis(F6B) = Uanis(F7A) = Uanis(F7B) =
Uanis(F8A) = Uanis(F8B)
Uanis(C51) = Uanis(C52B) = Uanis(C52A)
Uanis(C56A) = Uanis(C56B)
Uanis(C54A) = Uanis(C54B)
Uanis(C55A) = Uanis(C55B)
Uanis(F2) = Uanis(F4B) = Uanis(F4A)
Uanis(N4) = Uanis(N5A) = Uanis(N5B)
4. Others
 Sof(N5B)=Sof(H18A)=Sof(C19B)=Sof(H19B)=Sof(C21B)=Sof(H21C)=Sof(H21D)=
 Sof(C22B)=Sof(H22D)=Sof(H22E)=Sof(H22F)=Sof(F4B)=Sof(F5B)=Sof(F6B)=Sof(F7B)=
 Sof(F8B)=Sof(B2B)=Sof(C52B)=Sof(H52D)=Sof(H52E)=Sof(H52F)=Sof(C54B)=Sof(H54D)=
 Sof(H54E)=Sof(H54F)=Sof(C55B)=Sof(H55D)=Sof(H55E)=Sof(H55F)=Sof(C56B)=
 Sof(H56B)=1-FVAR(1)
 Sof(N5A)=Sof(H18)=Sof(C19A)=Sof(H19A)=Sof(C21A)=Sof(H21A)=Sof(H21B)=Sof(C22A)=
 Sof(H22A)=Sof(H22B)=Sof(H22C)=Sof(F4A)=Sof(F5A)=Sof(F6A)=Sof(F7A)=Sof(F8A)=
 Sof(B2A)=Sof(C52A)=Sof(H52A)=Sof(H52B)=Sof(H52C)=Sof(C54A)=Sof(H54A)=Sof(H54B)=
 Sof(H54C)=Sof(C55A)=Sof(H55A)=Sof(H55B)=Sof(H55C)=Sof(C56A)=Sof(H56A)=FVAR(1)
5.a Ternary CH refined with riding coordinates:
 C1(H1A)
5.b Secondary CH2 refined with riding coordinates:
 C2(H2A,H2B), C3(H3A,H3B), C11(H11A,H11B), C13(H13A,H13B), C21A(H21A,H21B),
 C21B(H21C,H21D), C23(H23A,H23B), C24(H24A,H24B), C32(H32A,H32B), C34(H34A,
 H34B), C42(H42A,H42B)
5.c Aromatic/amide H refined with riding coordinates:
 C6(H6), C7(H7), C8(H8), C9(H9), C16(H16), C17(H17), C18(H18), C18(H18A),
 C19A(H19A), C19B(H19B), C27(H27), C28(H28), C29(H29), C30(H30), C37(H37),
 C38(H38), C39(H39), C40(H40), C46(H46), C47(H47), C49(H49), C50(H50), C53(H53),
  C56A(H56A), C56B(H56B)
5.d Idealised Me refined as rotating group:
 C12(H12A,H12B,H12C), C22A(H22A,H22B,H22C), C22B(H22D,H22E,H22F), C33(H33A,
 H33B,H33C), C43(H43A,H43B,H43C), C51(H51A,H51B,H51C), C52A(H52A,H52B,H52C),
 C52B(H52D,H52E,H52F), C54A(H54A,H54B,H54C), C54B(H54D,H54E,H54F), C55A(H55A,
 H55B,H55C), C55B(H55D,H55E,H55F)
5.e Idealised tetrahedral OH refined as rotating group:
 S1(H1)
;
_olex2_submission_special_instructions 'No special instructions were received'

loop_
_space_group_symop_operation_xyz
'x, y, z'
'-x, y, -z+1/2'
'x+1/2, y+1/2, z'
'-x+1/2, y+1/2, -z+1/2'
'-x, -y, -z'
'x, -y, z-1/2'
'-x+1/2, -y+1/2, -z'
'x+1/2, -y+1/2, z-1/2'

loop_
_atom_site_label
_atom_site_type_symbol
_atom_site_fract_x
_atom_site_fract_y
_atom_site_fract_z
_atom_site_U_iso_or_equiv
_atom_site_adp_type
_atom_site_occupancy
_atom_site_site_symmetry_order
_atom_site_calc_flag
_atom_site_refinement_flags_posn
_atom_site_refinement_flags_adp
_atom_site_refinement_flags_occupancy
_atom_site_disorder_assembly
_atom_site_disorder_group
Zn1 Zn 0.61949(2) 0.45503(4) 0.37584(2) 0.03608(19) Uani 1 1 d . . . . .
Zn2 Zn 0.64326(2) 0.55902(4) 0.48756(2) 0.03388(19) Uani 1 1 d . . . . .
S1 S 0.42781(6) 0.91665(11) 0.28545(6) 0.0583(4) Uani 1 1 d . . . . .
H1 H 0.446213 0.965033 0.264432 0.070 Uiso 1 1 calc GR . . . .
O1 O 0.65294(13) 0.4645(2) 0.44702(13) 0.0375(8) Uani 1 1 d . . . . .
O2 O 0.57649(13) 0.5641(2) 0.36450(13) 0.0423(9) Uani 1 1 d . . . . .
O3 O 0.60006(13) 0.6401(2) 0.43449(13) 0.0390(8) Uani 1 1 d . . . . .
N1 N 0.66863(16) 0.3273(3) 0.39071(19) 0.0444(11) Uani 1 1 d . . . . .
N2 N 0.66127(15) 0.4781(3) 0.33467(16) 0.0371(9) Uani 1 1 d . . . . .
N3 N 0.71635(17) 0.4344(3) 0.30226(18) 0.0455(11) Uani 1 1 d . . . . .
N4 N 0.56808(17) 0.3595(3) 0.3465(2) 0.0525(11) Uani 1 1 d . . . . .
N5A N 0.5443(3) 0.2224(6) 0.3273(4) 0.0525(11) Uani 0.606(4) 1 d D . P A 1
N5B N 0.5475(5) 0.2135(9) 0.3529(6) 0.0525(11) Uani 0.394(4) 1 d D . P A 2
N6 N 0.69404(16) 0.4645(3) 0.54908(16) 0.0409(10) Uani 1 1 d . . . . .
N7 N 0.69708(18) 0.6419(3) 0.52887(19) 0.0519(13) Uani 1 1 d . . . . .
N8 N 0.7612(2) 0.6734(4) 0.5968(2) 0.0671(17) Uani 1 1 d . . . . .
N9 N 0.60009(16) 0.5342(3) 0.52735(16) 0.0408(10) Uani 1 1 d . . . . .
N10 N 0.58604(19) 0.4678(4) 0.58853(17) 0.0517(12) Uani 1 1 d . . . . .
C1 C 0.6814(2) 0.3907(3) 0.4716(2) 0.0463(14) Uani 1 1 d . . . . .
H1A H 0.656336 0.348710 0.475482 0.056 Uiso 1 1 calc R . . . .
C2 C 0.7043(3) 0.3430(5) 0.4429(3) 0.0663(19) Uani 1 1 d . . . . .
H2A H 0.716373 0.285390 0.458632 0.080 Uiso 1 1 calc R . . . .
H2B H 0.733493 0.376641 0.442274 0.080 Uiso 1 1 calc R . . . .
C3 C 0.6965(3) 0.3278(5) 0.3593(3) 0.0599(17) Uani 1 1 d . . . . .
H3A H 0.684358 0.279713 0.335022 0.072 Uiso 1 1 calc R . . . .
H3B H 0.732062 0.316057 0.378906 0.072 Uiso 1 1 calc R . . . .
C4 C 0.69237(19) 0.4142(4) 0.33287(19) 0.0402(12) Uani 1 1 d . . . . .
C5 C 0.66530(19) 0.5435(4) 0.3036(2) 0.0400(12) Uani 1 1 d . . . . .
C6 C 0.6402(2) 0.6244(4) 0.2903(2) 0.0437(12) Uani 1 1 d . . . . .
H6 H 0.615479 0.642302 0.302599 0.052 Uiso 1 1 calc R . . . .
C7 C 0.6535(2) 0.6774(4) 0.2579(2) 0.0506(14) Uani 1 1 d . . . . .
H7 H 0.637695 0.733073 0.248657 0.061 Uiso 1 1 calc R . . . .
C8 C 0.6890(2) 0.6510(4) 0.2389(2) 0.0517(14) Uani 1 1 d . . . . .
H8 H 0.697222 0.689562 0.217517 0.062 Uiso 1 1 calc R . . . .
C9 C 0.7128(2) 0.5696(4) 0.2505(2) 0.0490(14) Uani 1 1 d . . . . .
H9 H 0.736090 0.550587 0.236613 0.059 Uiso 1 1 calc R . . . .
C10 C 0.70072(19) 0.5175(4) 0.2834(2) 0.0427(12) Uani 1 1 d . . . . .
C11 C 0.7532(3) 0.3807(5) 0.2911(3) 0.0662(19) Uani 1 1 d . . . . .
H11A H 0.748607 0.388724 0.256289 0.079 Uiso 1 1 calc R . . . .
H11B H 0.747556 0.317612 0.296164 0.079 Uiso 1 1 calc R . . . .
C12 C 0.8056(3) 0.4053(7) 0.3225(3) 0.087(3) Uani 1 1 d . . . . .
H12A H 0.829085 0.373179 0.311480 0.131 Uiso 1 1 calc GR . . . .
H12B H 0.811629 0.389917 0.356538 0.131 Uiso 1 1 calc GR . . . .
H12C H 0.810272 0.468949 0.319986 0.131 Uiso 1 1 calc GR . . . .
C13 C 0.6373(3) 0.2513(5) 0.3896(3) 0.072(2) Uani 1 1 d . . . . .
H13A H 0.638976 0.236842 0.422925 0.086 Uiso 1 1 calc R . . . .
H13B H 0.648667 0.199286 0.376055 0.086 Uiso 1 1 calc R . . . .
C14 C 0.5837(2) 0.2762(4) 0.3568(4) 0.080(3) Uani 1 1 d . . . . .
C15 C 0.5165(2) 0.3537(4) 0.3213(2) 0.0516(15) Uani 1 1 d D . . . .
C16 C 0.4816(2) 0.4198(5) 0.3026(2) 0.0539(15) Uani 1 1 d D . . . .
H16 H 0.491219 0.480099 0.305046 0.065 Uiso 1 1 calc R . . . .
C17 C 0.4320(2) 0.3948(6) 0.2800(3) 0.075(2) Uani 1 1 d D . . . .
H17 H 0.407219 0.438747 0.266794 0.090 Uiso 1 1 calc R . . . .
C18 C 0.4181(3) 0.3064(6) 0.2765(3) 0.091(3) Uani 1 1 d D . . . .
H18 H 0.384736 0.290952 0.257235 0.109 Uiso 0.606(4) 1 calc R . P A 1
H18A H 0.384465 0.290082 0.269965 0.109 Uiso 0.394(4) 1 calc R . P A 2
C19A C 0.4514(4) 0.2400(9) 0.3001(7) 0.075(7) Uani 0.606(4) 1 d D . P A 1
H19A H 0.441244 0.182385 0.305133 0.090 Uiso 0.606(4) 1 calc R . P A 1
C19B C 0.4544(5) 0.2428(15) 0.2826(10) 0.076(11) Uani 0.394(4) 1 d D . P A 2
H19B H 0.447804 0.187916 0.265846 0.091 Uiso 0.394(4) 1 calc R . P A 2
C20 C 0.5018(2) 0.2665(5) 0.3159(4) 0.083(3) Uani 1 1 d D . . . .
C21A C 0.5473(6) 0.1219(16) 0.3196(8) 0.122(7) Uani 0.606(4) 1 d D . P A 1
H21A H 0.517471 0.097668 0.293425 0.146 Uiso 0.606(4) 1 calc R . P A 1
H21B H 0.578189 0.103425 0.314874 0.146 Uiso 0.606(4) 1 calc R . P A 1
C21B C 0.5521(18) 0.111(2) 0.3580(14) 0.122(7) Uani 0.394(4) 1 d D . P A 2
H21C H 0.584556 0.097506 0.384190 0.146 Uiso 0.394(4) 1 calc R . P A 2
H21D H 0.525854 0.090155 0.369825 0.146 Uiso 0.394(4) 1 calc R . P A 2
C22A C 0.5480(10) 0.1058(12) 0.3666(8) 0.105(6) Uani 0.606(4) 1 d D . P A 1
H22A H 0.577926 0.132471 0.390661 0.158 Uiso 0.606(4) 1 calc GR . P A 1
H22B H 0.548395 0.041966 0.372222 0.158 Uiso 0.606(4) 1 calc GR . P A 1
H22C H 0.518241 0.131582 0.370012 0.158 Uiso 0.606(4) 1 calc GR . P A 1
C22B C 0.5489(10) 0.0578(15) 0.3180(12) 0.105(6) Uani 0.394(4) 1 d D . P A 2
H22D H 0.515023 0.060953 0.293483 0.158 Uiso 0.394(4) 1 calc GR . P A 2
H22E H 0.556779 -0.003417 0.328721 0.158 Uiso 0.394(4) 1 calc GR . P A 2
H22F H 0.572708 0.079051 0.303690 0.158 Uiso 0.394(4) 1 calc GR . P A 2
C23 C 0.7158(3) 0.4105(5) 0.5229(3) 0.0668(19) Uani 1 1 d . . . . .
H23A H 0.726453 0.354127 0.540712 0.080 Uiso 1 1 calc R . . . .
H23B H 0.745995 0.440188 0.521793 0.080 Uiso 1 1 calc R . . . .
C24 C 0.7306(3) 0.5194(5) 0.5881(3) 0.071(2) Uani 1 1 d . . . . .
H24A H 0.721697 0.519718 0.617572 0.085 Uiso 1 1 calc R . . . .
H24B H 0.764507 0.494010 0.597156 0.085 Uiso 1 1 calc R . . . .
C25 C 0.7301(2) 0.6110(4) 0.5700(2) 0.0608(18) Uani 1 1 d . . . . .
C26 C 0.7064(2) 0.7323(4) 0.5300(2) 0.0483(14) Uani 1 1 d . . . . .
C27 C 0.6816(2) 0.7986(4) 0.4980(2) 0.0543(15) Uani 1 1 d . . . . .
H27 H 0.653954 0.786245 0.468970 0.065 Uiso 1 1 calc R . . . .
C28 C 0.6988(3) 0.8832(4) 0.5102(3) 0.0681(19) Uani 1 1 d . . . . .
H28 H 0.682734 0.930107 0.488784 0.082 Uiso 1 1 calc R . . . .
C29 C 0.7391(3) 0.9023(5) 0.5528(3) 0.077(2) Uani 1 1 d . . . . .
H29 H 0.748955 0.961996 0.560314 0.092 Uiso 1 1 calc R . . . .
C30 C 0.7647(3) 0.8374(5) 0.5842(3) 0.077(2) Uani 1 1 d . . . . .
H30 H 0.793128 0.850085 0.612518 0.093 Uiso 1 1 calc R . . . .
C31 C 0.7468(3) 0.7514(5) 0.5726(2) 0.0598(17) Uani 1 1 d . . . . .
C32 C 0.8019(3) 0.6608(6) 0.6445(3) 0.079(3) Uani 1 1 d . . . . .
H32A H 0.794892 0.607737 0.660663 0.095 Uiso 1 1 calc R . . . .
H32B H 0.803334 0.712340 0.665679 0.095 Uiso 1 1 calc R . . . .
C33 C 0.8516(3) 0.6499(7) 0.6386(3) 0.097(3) Uani 1 1 d . . . . .
H33A H 0.850666 0.597344 0.618891 0.145 Uiso 1 1 calc GR . . . .
H33B H 0.878048 0.643210 0.670861 0.145 Uiso 1 1 calc GR . . . .
H33C H 0.858380 0.702066 0.622362 0.145 Uiso 1 1 calc GR . . . .
C34 C 0.6629(3) 0.4216(5) 0.5715(3) 0.0633(18) Uani 1 1 d . . . . .
H34A H 0.681555 0.415021 0.607029 0.076 Uiso 1 1 calc R . . . .
H34B H 0.653417 0.362049 0.557330 0.076 Uiso 1 1 calc R . . . .
C35 C 0.6166(2) 0.4760(4) 0.5630(2) 0.0470(13) Uani 1 1 d . . . . .
C36 C 0.5556(2) 0.5669(4) 0.52962(19) 0.0423(12) Uani 1 1 d . . . . .
C37 C 0.5235(2) 0.6321(4) 0.5016(2) 0.0468(13) Uani 1 1 d . . . . .
H37 H 0.529547 0.661387 0.475734 0.056 Uiso 1 1 calc R . . . .
C38 C 0.4817(2) 0.6522(5) 0.5136(2) 0.0548(15) Uani 1 1 d . . . . .
H38 H 0.458886 0.696137 0.495559 0.066 Uiso 1 1 calc R . . . .
C39 C 0.4733(2) 0.6087(5) 0.5517(2) 0.0582(16) Uani 1 1 d . . . . .
H39 H 0.444823 0.624508 0.558937 0.070 Uiso 1 1 calc R . . . .
C40 C 0.5043(2) 0.5443(5) 0.5791(2) 0.0561(16) Uani 1 1 d . . . . .
H40 H 0.497584 0.514257 0.604345 0.067 Uiso 1 1 calc R . . . .
C41 C 0.5462(2) 0.5253(4) 0.5680(2) 0.0477(13) Uani 1 1 d . . . . .
C42 C 0.5946(3) 0.4106(6) 0.6315(2) 0.068(2) Uani 1 1 d . . . . .
H42A H 0.571746 0.429087 0.647998 0.082 Uiso 1 1 calc R . . . .
H42B H 0.629146 0.419541 0.654718 0.082 Uiso 1 1 calc R . . . .
C43 C 0.5868(3) 0.3141(5) 0.6195(3) 0.071(2) Uani 1 1 d . . . . .
H43A H 0.552491 0.304301 0.596843 0.107 Uiso 1 1 calc GR . . . .
H43B H 0.592609 0.280429 0.649557 0.107 Uiso 1 1 calc GR . . . .
H43C H 0.610148 0.294445 0.604338 0.107 Uiso 1 1 calc GR . . . .
C44 C 0.57464(17) 0.6298(3) 0.38955(18) 0.0336(10) Uani 1 1 d . . . . .
C45 C 0.53943(18) 0.7024(3) 0.36460(18) 0.0340(10) Uani 1 1 d . . . . .
C46 C 0.50853(19) 0.6942(4) 0.31597(19) 0.0415(12) Uani 1 1 d . . . . .
H46 H 0.510257 0.642364 0.298447 0.050 Uiso 1 1 calc R . . . .
C47 C 0.4751(2) 0.7605(4) 0.29252(19) 0.0437(13) Uani 1 1 d . . . . .
H47 H 0.454426 0.754109 0.259116 0.052 Uiso 1 1 calc R . . . .
C48 C 0.47187(19) 0.8361(4) 0.3177(2) 0.0416(12) Uani 1 1 d . . . . .
C49 C 0.5030(2) 0.8449(4) 0.3665(2) 0.0446(13) Uani 1 1 d . . . . .
H49 H 0.501486 0.896694 0.384087 0.054 Uiso 1 1 calc R . . . .
C50 C 0.5358(2) 0.7784(4) 0.3892(2) 0.0426(12) Uani 1 1 d . . . . .
H50 H 0.556500 0.784824 0.422607 0.051 Uiso 1 1 calc R . . . .
F1 F 0.2696(3) 0.1367(4) 0.1763(3) 0.120(2) Uani 1 1 d . . . . .
F2 F 0.3315(2) 0.0756(4) 0.1614(2) 0.1090(16) Uani 1 1 d . . . . .
F3 F 0.3052(2) 0.0166(3) 0.2169(2) 0.0892(15) Uani 1 1 d . . . . .
F4A F 0.3525(4) 0.1390(8) 0.2302(3) 0.1090(16) Uani 0.606(4) 1 d . . P A 1
F4B F 0.3232(6) 0.1645(12) 0.2320(5) 0.1090(16) Uani 0.394(4) 1 d . . P A 2
B1 B 0.3149(3) 0.0932(5) 0.1992(3) 0.0612(19) Uani 1 1 d . . . . .
F5A F 0.6444(4) 0.0851(7) 0.5483(4) 0.1096(14) Uani 0.606(4) 1 d D . P A 1
F5B F 0.6756(6) 0.0834(10) 0.5583(6) 0.1096(14) Uani 0.394(4) 1 d D . P A 2
F6A F 0.6138(3) 0.2053(6) 0.4985(4) 0.1096(14) Uani 0.606(4) 1 d D . P A 1
F6B F 0.6118(5) 0.1650(10) 0.5407(6) 0.1096(14) Uani 0.394(4) 1 d D . P A 2
F7A F 0.6786(4) 0.1408(7) 0.4973(4) 0.1096(14) Uani 0.606(4) 1 d D . P A 1
F7B F 0.6595(6) 0.1010(11) 0.4835(7) 0.1096(14) Uani 0.394(4) 1 d . . P A 2
F8A F 0.6872(4) 0.2140(8) 0.5527(4) 0.1096(14) Uani 0.606(4) 1 d D . P A 1
F8B F 0.6838(7) 0.2119(12) 0.5757(7) 0.1096(14) Uani 0.394(4) 1 d D . P A 2
B2A B 0.6525(5) 0.1557(9) 0.5245(6) 0.089(4) Uani 0.606(4) 1 d D . P A 1
B2B B 0.6572(7) 0.1612(13) 0.5362(11) 0.089(4) Uani 0.394(4) 1 d D . P A 2
O4 O 0.5484(3) -0.0274(5) 0.6104(3) 0.100(2) Uani 1 1 d . . . . .
N11 N 0.5475(3) -0.0658(6) 0.5357(3) 0.104(3) Uani 1 1 d D . . . .
C51 C 0.5704(6) -0.0592(11) 0.4991(6) 0.170(6) Uani 1 1 d D . . . .
H51A H 0.571307 -0.117652 0.485283 0.254 Uiso 1 1 calc GR . . . .
H51B H 0.604421 -0.036409 0.514381 0.254 Uiso 1 1 calc GR . . . .
H51C H 0.550768 -0.018927 0.473107 0.254 Uiso 1 1 calc GR . . . .
C52A C 0.5032(11) -0.121(2) 0.5276(15) 0.170(6) Uani 0.606(4) 1 d D . P A 1
H52A H 0.476800 -0.103540 0.496962 0.254 Uiso 0.606(4) 1 calc GR . P A 1
H52B H 0.491537 -0.112689 0.554741 0.254 Uiso 0.606(4) 1 calc GR . P A 1
H52C H 0.511801 -0.182989 0.525835 0.254 Uiso 0.606(4) 1 calc GR . P A 1
C52B C 0.5138(17) -0.139(3) 0.518(2) 0.170(6) Uani 0.394(4) 1 d D . P A 2
H52D H 0.496484 -0.134200 0.482896 0.254 Uiso 0.394(4) 1 calc GR . P A 2
H52E H 0.489374 -0.138804 0.534313 0.254 Uiso 0.394(4) 1 calc GR . P A 2
H52F H 0.532753 -0.194522 0.525898 0.254 Uiso 0.394(4) 1 calc GR . P A 2
C53 C 0.5651(3) -0.0215(6) 0.5782(4) 0.086(3) Uani 1 1 d . . . . .
H53 H 0.592551 0.017119 0.583298 0.104 Uiso 1 1 calc R . . . .
O5 O 0.6852(3) 0.6078(5) 0.6659(3) 0.122(3) Uani 1 1 d . . . . .
N12 N 0.6585(3) 0.7477(5) 0.6449(2) 0.092(2) Uani 1 1 d D . . . .
C54A C 0.6708(7) 0.8421(10) 0.6514(7) 0.113(5) Uani 0.606(4) 1 d D . P A 1
H54A H 0.649447 0.871062 0.666270 0.169 Uiso 0.606(4) 1 calc GR . P A 1
H54B H 0.665261 0.868869 0.619484 0.169 Uiso 0.606(4) 1 calc GR . P A 1
H54C H 0.705839 0.849233 0.672597 0.169 Uiso 0.606(4) 1 calc GR . P A 1
C54B C 0.7004(9) 0.782(2) 0.6821(9) 0.113(5) Uani 0.394(4) 1 d D . P A 2
H54D H 0.725562 0.798428 0.668526 0.169 Uiso 0.394(4) 1 calc GR . P A 2
H54E H 0.714256 0.736486 0.707322 0.169 Uiso 0.394(4) 1 calc GR . P A 2
H54F H 0.690809 0.833496 0.696466 0.169 Uiso 0.394(4) 1 calc GR . P A 2
C55A C 0.6157(8) 0.7305(17) 0.6032(7) 0.141(7) Uani 0.606(4) 1 d D . P A 1
H55A H 0.586348 0.755973 0.607694 0.212 Uiso 0.606(4) 1 calc GR . P A 1
H55B H 0.611229 0.666635 0.598490 0.212 Uiso 0.606(4) 1 calc GR . P A 1
H55C H 0.619673 0.757073 0.574488 0.212 Uiso 0.606(4) 1 calc GR . P A 1
C55B C 0.6118(10) 0.792(2) 0.6216(12) 0.141(7) Uani 0.394(4) 1 d D . P A 2
H55D H 0.607560 0.837283 0.643451 0.212 Uiso 0.394(4) 1 calc GR . P A 2
H55E H 0.584565 0.749027 0.613921 0.212 Uiso 0.394(4) 1 calc GR . P A 2
H55F H 0.611436 0.819615 0.591320 0.212 Uiso 0.394(4) 1 calc GR . P A 2
C56A C 0.6944(6) 0.6930(12) 0.6701(6) 0.102(4) Uani 0.606(4) 1 d D . P A 1
H56A H 0.726106 0.714578 0.690659 0.123 Uiso 0.606(4) 1 calc R . P A 1
C56B C 0.6507(9) 0.6578(13) 0.6452(10) 0.102(4) Uani 0.394(4) 1 d D . P A 2
H56B H 0.618195 0.634632 0.628962 0.123 Uiso 0.394(4) 1 calc R . P A 2

loop_
_atom_site_aniso_label
_atom_site_aniso_U_11
_atom_site_aniso_U_22
_atom_site_aniso_U_33
_atom_site_aniso_U_23
_atom_site_aniso_U_13
_atom_site_aniso_U_12
Zn1 0.0279(3) 0.0313(3) 0.0469(4) -0.0042(2) 0.0111(3) 0.0049(2)
Zn2 0.0263(3) 0.0287(3) 0.0385(3) 0.0020(2) 0.0022(2) 0.0031(2)
S1 0.0504(9) 0.0533(9) 0.0641(10) 0.0179(8) 0.0126(7) 0.0211(7)
O1 0.0332(18) 0.0311(18) 0.045(2) 0.0060(15) 0.0107(15) 0.0108(14)
O2 0.038(2) 0.040(2) 0.042(2) -0.0053(16) 0.0071(16) 0.0117(16)
O3 0.0352(18) 0.0329(18) 0.0390(19) 0.0001(15) 0.0020(15) 0.0085(15)
N1 0.032(2) 0.029(2) 0.073(3) -0.005(2) 0.019(2) 0.0023(18)
N2 0.031(2) 0.037(2) 0.040(2) -0.0037(19) 0.0099(18) 0.0025(18)
N3 0.035(2) 0.051(3) 0.050(3) -0.004(2) 0.016(2) 0.009(2)
N4 0.0363(19) 0.044(2) 0.079(3) -0.021(2) 0.023(2) -0.0055(16)
N5A 0.0363(19) 0.044(2) 0.079(3) -0.021(2) 0.023(2) -0.0055(16)
N5B 0.0363(19) 0.044(2) 0.079(3) -0.021(2) 0.023(2) -0.0055(16)
N6 0.032(2) 0.036(2) 0.044(2) 0.0072(19) 0.0007(19) 0.0021(18)
N7 0.042(3) 0.037(2) 0.056(3) 0.009(2) -0.007(2) -0.009(2)
N8 0.057(3) 0.062(3) 0.055(3) 0.014(3) -0.013(3) -0.023(3)
N9 0.035(2) 0.047(3) 0.036(2) 0.0041(19) 0.0081(18) 0.0103(19)
N10 0.050(3) 0.068(3) 0.036(2) 0.007(2) 0.014(2) 0.011(2)
C1 0.031(3) 0.027(3) 0.065(4) -0.003(2) -0.002(2) 0.008(2)
C2 0.070(4) 0.057(4) 0.062(4) 0.004(3) 0.013(3) 0.028(3)
C3 0.062(4) 0.061(4) 0.066(4) 0.016(3) 0.034(3) 0.034(3)
C4 0.033(3) 0.044(3) 0.040(3) -0.003(2) 0.009(2) 0.007(2)
C5 0.029(2) 0.041(3) 0.046(3) -0.008(2) 0.008(2) -0.004(2)
C6 0.042(3) 0.038(3) 0.049(3) -0.004(2) 0.015(2) 0.003(2)
C7 0.047(3) 0.043(3) 0.054(3) -0.001(3) 0.009(3) -0.002(3)
C8 0.045(3) 0.056(4) 0.049(3) 0.000(3) 0.010(3) -0.015(3)
C9 0.039(3) 0.059(4) 0.046(3) -0.004(3) 0.012(2) -0.007(3)
C10 0.029(3) 0.047(3) 0.046(3) -0.009(2) 0.007(2) -0.004(2)
C11 0.064(4) 0.073(5) 0.072(4) 0.005(4) 0.038(4) 0.028(4)
C12 0.056(4) 0.112(7) 0.102(6) 0.026(5) 0.039(4) 0.033(5)
C13 0.056(4) 0.047(4) 0.110(6) -0.008(4) 0.026(4) 0.003(3)
C14 0.037(3) 0.043(4) 0.153(8) -0.031(4) 0.026(4) -0.004(3)
C15 0.036(3) 0.064(4) 0.053(3) -0.022(3) 0.013(3) -0.003(3)
C16 0.039(3) 0.072(4) 0.042(3) -0.008(3) 0.004(2) 0.004(3)
C17 0.044(4) 0.107(7) 0.055(4) -0.014(4) -0.004(3) 0.010(4)
C18 0.042(4) 0.108(7) 0.104(7) -0.043(6) 0.006(4) -0.014(4)
C19A 0.045(8) 0.075(10) 0.117(17) -0.048(9) 0.042(9) -0.028(7)
C19B 0.034(11) 0.10(2) 0.083(18) -0.051(14) 0.012(11) 0.005(11)
C20 0.039(3) 0.065(5) 0.141(8) -0.046(5) 0.029(4) -0.010(3)
C21A 0.060(8) 0.178(18) 0.143(17) -0.043(17) 0.055(12) -0.027(9)
C21B 0.060(8) 0.178(18) 0.143(17) -0.043(17) 0.055(12) -0.027(9)
C22A 0.081(11) 0.055(7) 0.158(17) -0.043(8) 0.018(10) -0.005(6)
C22B 0.081(11) 0.055(7) 0.158(17) -0.043(8) 0.018(10) -0.005(6)
C23 0.074(5) 0.065(4) 0.062(4) 0.019(3) 0.025(4) 0.038(4)
C24 0.061(4) 0.058(4) 0.072(5) 0.012(4) -0.002(3) 0.000(3)
C25 0.044(3) 0.054(4) 0.061(4) 0.015(3) -0.008(3) -0.013(3)
C26 0.044(3) 0.039(3) 0.051(3) 0.002(2) 0.004(3) -0.012(2)
C27 0.049(3) 0.040(3) 0.061(4) 0.005(3) 0.005(3) -0.007(3)
C28 0.066(4) 0.041(3) 0.084(5) 0.006(3) 0.011(4) -0.008(3)
C29 0.094(6) 0.047(4) 0.074(5) -0.006(4) 0.014(4) -0.028(4)
C30 0.076(5) 0.069(5) 0.066(4) -0.005(4) 0.000(4) -0.039(4)
C31 0.059(4) 0.057(4) 0.049(3) 0.005(3) 0.002(3) -0.022(3)
C32 0.065(5) 0.083(5) 0.056(4) 0.020(4) -0.017(3) -0.030(4)
C33 0.061(5) 0.120(8) 0.079(6) 0.029(5) -0.011(4) -0.021(5)
C34 0.059(4) 0.078(5) 0.055(4) 0.030(3) 0.025(3) 0.030(4)
C35 0.042(3) 0.056(3) 0.039(3) 0.005(3) 0.010(2) 0.010(3)
C36 0.036(3) 0.051(3) 0.037(3) -0.004(2) 0.010(2) 0.004(2)
C37 0.036(3) 0.053(3) 0.048(3) -0.001(3) 0.011(2) 0.006(2)
C38 0.038(3) 0.063(4) 0.061(4) -0.003(3) 0.015(3) 0.011(3)
C39 0.043(3) 0.077(5) 0.058(4) -0.009(3) 0.022(3) 0.010(3)
C40 0.050(4) 0.072(4) 0.049(3) -0.005(3) 0.021(3) 0.000(3)
C41 0.042(3) 0.060(4) 0.039(3) -0.002(3) 0.012(2) 0.004(3)
C42 0.065(4) 0.094(6) 0.044(3) 0.022(4) 0.019(3) 0.017(4)
C43 0.055(4) 0.090(6) 0.062(4) 0.028(4) 0.014(3) -0.009(4)
C44 0.024(2) 0.035(3) 0.040(3) 0.002(2) 0.009(2) -0.0001(19)
C45 0.030(2) 0.032(2) 0.038(3) 0.002(2) 0.010(2) 0.003(2)
C46 0.036(3) 0.045(3) 0.040(3) 0.001(2) 0.010(2) 0.010(2)
C47 0.040(3) 0.054(3) 0.034(3) 0.005(2) 0.009(2) 0.013(2)
C48 0.030(3) 0.040(3) 0.050(3) 0.011(2) 0.009(2) 0.005(2)
C49 0.043(3) 0.033(3) 0.050(3) 0.000(2) 0.009(2) 0.006(2)
C50 0.036(3) 0.036(3) 0.044(3) -0.001(2) 0.001(2) 0.004(2)
F1 0.140(5) 0.080(4) 0.150(5) 0.033(4) 0.066(4) 0.014(4)
F2 0.104(4) 0.141(4) 0.092(3) -0.027(3) 0.047(3) -0.058(3)
F3 0.114(4) 0.066(3) 0.118(4) 0.028(3) 0.079(3) 0.018(3)
F4A 0.104(4) 0.141(4) 0.092(3) -0.027(3) 0.047(3) -0.058(3)
F4B 0.104(4) 0.141(4) 0.092(3) -0.027(3) 0.047(3) -0.058(3)
B1 0.063(5) 0.052(4) 0.075(5) 0.000(4) 0.033(4) -0.015(4)
F5A 0.079(2) 0.098(3) 0.141(4) 0.015(3) 0.028(3) 0.003(2)
F5B 0.079(2) 0.098(3) 0.141(4) 0.015(3) 0.028(3) 0.003(2)
F6A 0.079(2) 0.098(3) 0.141(4) 0.015(3) 0.028(3) 0.003(2)
F6B 0.079(2) 0.098(3) 0.141(4) 0.015(3) 0.028(3) 0.003(2)
F7A 0.079(2) 0.098(3) 0.141(4) 0.015(3) 0.028(3) 0.003(2)
F7B 0.079(2) 0.098(3) 0.141(4) 0.015(3) 0.028(3) 0.003(2)
F8A 0.079(2) 0.098(3) 0.141(4) 0.015(3) 0.028(3) 0.003(2)
F8B 0.079(2) 0.098(3) 0.141(4) 0.015(3) 0.028(3) 0.003(2)
B2A 0.058(6) 0.045(5) 0.155(14) 0.001(7) 0.028(7) -0.006(4)
B2B 0.058(6) 0.045(5) 0.155(14) 0.001(7) 0.028(7) -0.006(4)
O4 0.108(5) 0.092(5) 0.100(5) -0.018(4) 0.039(4) 0.010(4)
N11 0.097(6) 0.102(6) 0.105(6) -0.056(5) 0.028(5) -0.006(5)
C51 0.137(10) 0.180(12) 0.176(12) -0.098(9) 0.039(8) -0.031(9)
C52A 0.137(10) 0.180(12) 0.176(12) -0.098(9) 0.039(8) -0.031(9)
C52B 0.137(10) 0.180(12) 0.176(12) -0.098(9) 0.039(8) -0.031(9)
C53 0.070(5) 0.079(6) 0.102(7) -0.042(5) 0.021(5) 0.007(4)
O5 0.150(7) 0.103(6) 0.107(5) 0.001(4) 0.038(5) 0.034(5)
N12 0.096(5) 0.087(5) 0.064(4) -0.014(4) -0.003(4) 0.026(4)
C54A 0.100(11) 0.101(12) 0.115(12) -0.009(9) 0.012(9) -0.020(8)
C54B 0.100(11) 0.101(12) 0.115(12) -0.009(9) 0.012(9) -0.020(8)
C55A 0.132(13) 0.143(19) 0.108(14) -0.032(11) -0.002(11) 0.003(14)
C55B 0.132(13) 0.143(19) 0.108(14) -0.032(11) -0.002(11) 0.003(14)
C56A 0.074(8) 0.100(10) 0.105(10) -0.016(8) 0.000(7) 0.006(7)
C56B 0.074(8) 0.100(10) 0.105(10) -0.016(8) 0.000(7) 0.006(7)

loop_
_atom_type_symbol
_atom_type_description
_atom_type_scat_dispersion_real
_atom_type_scat_dispersion_imag
_atom_type_scat_source
C C 0.0033 0.0016 'International Tables Vol C Tables 4.2.6.8 and 6.1.1.4'
H H 0.0000 0.0000 'International Tables Vol C Tables 4.2.6.8 and 6.1.1.4'
B B 0.0013 0.0007 'International Tables Vol C Tables 4.2.6.8 and 6.1.1.4'
F F 0.0171 0.0103 'International Tables Vol C Tables 4.2.6.8 and 6.1.1.4'
N N 0.0061 0.0033 'International Tables Vol C Tables 4.2.6.8 and 6.1.1.4'
O O 0.0106 0.0060 'International Tables Vol C Tables 4.2.6.8 and 6.1.1.4'
S S 0.1246 0.1234 'International Tables Vol C Tables 4.2.6.8 and 6.1.1.4'
Zn Zn 0.2839 1.4301 'International Tables Vol C Tables 4.2.6.8 and 6.1.1.4'

loop_
_geom_angle_atom_site_label_1
_geom_angle_atom_site_label_2
_geom_angle_atom_site_label_3
_geom_angle
_geom_angle_site_symmetry_1
_geom_angle_site_symmetry_3
_geom_angle_publ_flag
O1 Zn1 O2 98.54(14) . . ?
O1 Zn1 N1 80.44(16) . . ?
O1 Zn1 N2 117.23(16) . . ?
O1 Zn1 N4 120.3(2) . . ?
O2 Zn1 N1 178.44(17) . . ?
O2 Zn1 N2 102.84(17) . . ?
O2 Zn1 N4 101.91(18) . . ?
N2 Zn1 N1 78.69(17) . . ?
N4 Zn1 N1 77.68(18) . . ?
N4 Zn1 N2 111.74(19) . . ?
O1 Zn2 O3 99.18(14) . . ?
O1 Zn2 N6 80.54(15) . . ?
O1 Zn2 N7 125.1(2) . . ?
O1 Zn2 N9 118.15(17) . . ?
O3 Zn2 N6 179.55(17) . . ?
O3 Zn2 N7 101.98(17) . . ?
O3 Zn2 N9 102.97(16) . . ?
N7 Zn2 N6 77.91(17) . . ?
N7 Zn2 N9 105.4(2) . . ?
N9 Zn2 N6 77.48(17) . . ?
C48 S1 H1 109.5 . . ?
Zn2 O1 Zn1 125.62(17) . . ?
C1 O1 Zn1 116.9(3) . . ?
C1 O1 Zn2 116.9(3) . . ?
C44 O2 Zn1 135.2(3) . . ?
C44 O3 Zn2 133.7(3) . . ?
C2 N1 Zn1 101.4(3) . . ?
C3 N1 Zn1 108.6(4) . . ?
C3 N1 C2 108.7(5) . . ?
C3 N1 C13 118.6(6) . . ?
C13 N1 Zn1 108.8(4) . . ?
C13 N1 C2 109.3(6) . . ?
C4 N2 Zn1 116.9(4) . . ?
C4 N2 C5 105.9(4) . . ?
C5 N2 Zn1 137.0(3) . . ?
C4 N3 C10 107.6(4) . . ?
C4 N3 C11 127.6(5) . . ?
C10 N3 C11 124.8(5) . . ?
C14 N4 Zn1 116.5(4) . . ?
C14 N4 C15 105.3(5) . . ?
C15 N4 Zn1 137.7(4) . . ?
C14 N5A C21A 125.7(10) . . ?
C20 N5A C14 109.0(7) . . ?
C20 N5A C21A 123.7(9) . . ?
C14 N5B C20 97.0(10) . . ?
C14 N5B C21B 130(2) . . ?
C21B N5B C20 126(2) . . ?
C23 N6 Zn2 102.0(4) . . ?
C23 N6 C24 114.3(6) . . ?
C23 N6 C34 117.4(6) . . ?
C24 N6 Zn2 108.5(3) . . ?
C34 N6 Zn2 108.0(3) . . ?
C34 N6 C24 106.3(6) . . ?
C25 N7 Zn2 118.0(4) . . ?
C25 N7 C26 104.9(5) . . ?
C26 N7 Zn2 136.4(4) . . ?
C25 N8 C31 107.1(5) . . ?
C25 N8 C32 126.4(6) . . ?
C31 N8 C32 126.4(6) . . ?
C35 N9 Zn2 117.6(4) . . ?
C35 N9 C36 105.6(5) . . ?
C36 N9 Zn2 136.6(4) . . ?
C35 N10 C41 107.5(5) . . ?
C35 N10 C42 126.1(5) . . ?
C41 N10 C42 126.3(5) . . ?
O1 C1 H1A 104.6 . . ?
O1 C1 C2 113.5(5) . . ?
O1 C1 C23 113.6(5) . . ?
C2 C1 H1A 104.6 . . ?
C2 C1 C23 114.5(5) . . ?
C23 C1 H1A 104.6 . . ?
N1 C2 H2A 109.0 . . ?
N1 C2 H2B 109.0 . . ?
C1 C2 N1 112.7(5) . . ?
C1 C2 H2A 109.0 . . ?
C1 C2 H2B 109.0 . . ?
H2A C2 H2B 107.8 . . ?
N1 C3 H3A 109.1 . . ?
N1 C3 H3B 109.1 . . ?
N1 C3 C4 112.4(5) . . ?
H3A C3 H3B 107.9 . . ?
C4 C3 H3A 109.1 . . ?
C4 C3 H3B 109.1 . . ?
N2 C4 N3 112.1(5) . . ?
N2 C4 C3 122.6(5) . . ?
N3 C4 C3 125.2(5) . . ?
N2 C5 C6 130.7(5) . . ?
N2 C5 C10 109.1(5) . . ?
C6 C5 C10 120.2(5) . . ?
C5 C6 H6 121.6 . . ?
C7 C6 C5 116.8(5) . . ?
C7 C6 H6 121.6 . . ?
C6 C7 H7 119.0 . . ?
C8 C7 C6 122.1(6) . . ?
C8 C7 H7 119.0 . . ?
C7 C8 H8 119.2 . . ?
C7 C8 C9 121.6(6) . . ?
C9 C8 H8 119.2 . . ?
C8 C9 H9 121.6 . . ?
C10 C9 C8 116.7(6) . . ?
C10 C9 H9 121.6 . . ?
N3 C10 C5 105.3(5) . . ?
N3 C10 C9 132.1(5) . . ?
C9 C10 C5 122.6(5) . . ?
N3 C11 H11A 109.3 . . ?
N3 C11 H11B 109.3 . . ?
N3 C11 C12 111.8(6) . . ?
H11A C11 H11B 107.9 . . ?
C12 C11 H11A 109.3 . . ?
C12 C11 H11B 109.3 . . ?
C11 C12 H12A 109.5 . . ?
C11 C12 H12B 109.5 . . ?
C11 C12 H12C 109.5 . . ?
H12A C12 H12B 109.5 . . ?
H12A C12 H12C 109.5 . . ?
H12B C12 H12C 109.5 . . ?
N1 C13 H13A 110.3 . . ?
N1 C13 H13B 110.3 . . ?
N1 C13 C14 107.0(6) . . ?
H13A C13 H13B 108.6 . . ?
C14 C13 H13A 110.3 . . ?
C14 C13 H13B 110.3 . . ?
N4 C14 N5A 106.1(7) . . ?
N4 C14 N5B 116.7(8) . . ?
N4 C14 C13 123.4(6) . . ?
N5A C14 C13 130.0(7) . . ?
N5B C14 C13 116.0(9) . . ?
C16 C15 N4 129.9(6) . . ?
C20 C15 N4 110.1(5) . . ?
C20 C15 C16 120.0(6) . . ?
C15 C16 H16 121.2 . . ?
C15 C16 C17 117.6(6) . . ?
C17 C16 H16 121.2 . . ?
C16 C17 H17 119.5 . . ?
C18 C17 C16 121.0(7) . . ?
C18 C17 H17 119.5 . . ?
C17 C18 H18 118.9 . . ?
C17 C18 H18A 120.7 . . ?
C19A C18 C17 122.2(8) . . ?
C19A C18 H18 118.9 . . ?
C19B C18 C17 118.6(12) . . ?
C19B C18 H18A 120.7 . . ?
C18 C19A H19A 123.3 . . ?
C18 C19A C20 113.5(11) . . ?
C20 C19A H19A 123.3 . . ?
C18 C19B H19B 123.0 . . ?
C18 C19B C20 114.0(13) . . ?
C20 C19B H19B 123.0 . . ?
N5A C20 C15 103.7(6) . . ?
N5A C20 C19A 133.1(9) . . ?
C15 C20 N5B 105.2(7) . . ?
C15 C20 C19A 123.1(8) . . ?
C15 C20 C19B 120.3(12) . . ?
C19B C20 N5B 134.5(12) . . ?
N5A C21A H21A 113.6 . . ?
N5A C21A H21B 113.6 . . ?
H21A C21A H21B 110.8 . . ?
C22A C21A N5A 90.5(15) . . ?
C22A C21A H21A 113.6 . . ?
C22A C21A H21B 113.6 . . ?
N5B C21B H21C 107.1 . . ?
N5B C21B H21D 107.1 . . ?
H21C C21B H21D 106.8 . . ?
C22B C21B N5B 121(2) . . ?
C22B C21B H21C 107.1 . . ?
C22B C21B H21D 107.1 . . ?
C21A C22A H22A 109.5 . . ?
C21A C22A H22B 109.5 . . ?
C21A C22A H22C 109.5 . . ?
H22A C22A H22B 109.5 . . ?
H22A C22A H22C 109.5 . . ?
H22B C22A H22C 109.5 . . ?
C21B C22B H22D 109.5 . . ?
C21B C22B H22E 109.5 . . ?
C21B C22B H22F 109.5 . . ?
H22D C22B H22E 109.5 . . ?
H22D C22B H22F 109.5 . . ?
H22E C22B H22F 109.5 . . ?
N6 C23 C1 113.6(5) . . ?
N6 C23 H23A 108.8 . . ?
N6 C23 H23B 108.8 . . ?
C1 C23 H23A 108.8 . . ?
C1 C23 H23B 108.8 . . ?
H23A C23 H23B 107.7 . . ?
N6 C24 H24A 109.8 . . ?
N6 C24 H24B 109.8 . . ?
H24A C24 H24B 108.2 . . ?
C25 C24 N6 109.4(5) . . ?
C25 C24 H24A 109.8 . . ?
C25 C24 H24B 109.8 . . ?
N7 C25 N8 113.0(6) . . ?
N7 C25 C24 124.7(6) . . ?
N8 C25 C24 122.0(6) . . ?
N7 C26 C31 108.4(5) . . ?
C27 C26 N7 130.6(5) . . ?
C27 C26 C31 120.9(6) . . ?
C26 C27 H27 121.5 . . ?
C28 C27 C26 117.0(6) . . ?
C28 C27 H27 121.5 . . ?
C27 C28 H28 119.0 . . ?
C27 C28 C29 122.0(7) . . ?
C29 C28 H28 119.0 . . ?
C28 C29 H29 119.1 . . ?
C30 C29 C28 121.7(6) . . ?
C30 C29 H29 119.1 . . ?
C29 C30 H30 121.7 . . ?
C29 C30 C31 116.5(6) . . ?
C31 C30 H30 121.7 . . ?
N8 C31 C26 106.4(5) . . ?
N8 C31 C30 131.8(6) . . ?
C26 C31 C30 121.7(6) . . ?
N8 C32 H32A 109.4 . . ?
N8 C32 H32B 109.4 . . ?
N8 C32 C33 111.1(7) . . ?
H32A C32 H32B 108.0 . . ?
C33 C32 H32A 109.4 . . ?
C33 C32 H32B 109.4 . . ?
C32 C33 H33A 109.5 . . ?
C32 C33 H33B 109.5 . . ?
C32 C33 H33C 109.5 . . ?
H33A C33 H33B 109.5 . . ?
H33A C33 H33C 109.5 . . ?
H33B C33 H33C 109.5 . . ?
N6 C34 H34A 109.7 . . ?
N6 C34 H34B 109.7 . . ?
N6 C34 C35 109.7(5) . . ?
H34A C34 H34B 108.2 . . ?
C35 C34 H34A 109.7 . . ?
C35 C34 H34B 109.7 . . ?
N9 C35 N10 112.6(5) . . ?
N9 C35 C34 122.5(5) . . ?
N10 C35 C34 124.9(5) . . ?
N9 C36 C37 130.0(5) . . ?
N9 C36 C41 109.2(5) . . ?
C37 C36 C41 120.7(5) . . ?
C36 C37 H37 121.7 . . ?
C36 C37 C38 116.6(6) . . ?
C38 C37 H37 121.7 . . ?
C37 C38 H38 119.5 . . ?
C39 C38 C37 121.1(6) . . ?
C39 C38 H38 119.5 . . ?
C38 C39 H39 118.6 . . ?
C40 C39 C38 122.8(6) . . ?
C40 C39 H39 118.6 . . ?
C39 C40 H40 121.8 . . ?
C39 C40 C41 116.5(6) . . ?
C41 C40 H40 121.8 . . ?
N10 C41 C36 105.1(5) . . ?
N10 C41 C40 132.6(6) . . ?
C40 C41 C36 122.3(6) . . ?
N10 C42 H42A 108.7 . . ?
N10 C42 H42B 108.7 . . ?
N10 C42 C43 114.0(6) . . ?
H42A C42 H42B 107.6 . . ?
C43 C42 H42A 108.7 . . ?
C43 C42 H42B 108.7 . . ?
C42 C43 H43A 109.5 . . ?
C42 C43 H43B 109.5 . . ?
C42 C43 H43C 109.5 . . ?
H43A C43 H43B 109.5 . . ?
H43A C43 H43C 109.5 . . ?
H43B C43 H43C 109.5 . . ?
O2 C44 O3 125.5(4) . . ?
O2 C44 C45 117.6(4) . . ?
O3 C44 C45 116.9(4) . . ?
C46 C45 C44 120.3(5) . . ?
C50 C45 C44 121.5(4) . . ?
C50 C45 C46 118.1(5) . . ?
C45 C46 H46 119.5 . . ?
C45 C46 C47 120.9(5) . . ?
C47 C46 H46 119.5 . . ?
C46 C47 H47 119.9 . . ?
C48 C47 C46 120.2(5) . . ?
C48 C47 H47 119.9 . . ?
C47 C48 S1 117.3(4) . . ?
C47 C48 C49 119.1(5) . . ?
C49 C48 S1 123.6(4) . . ?
C48 C49 H49 120.0 . . ?
C50 C49 C48 120.0(5) . . ?
C50 C49 H49 120.0 . . ?
C45 C50 H50 119.2 . . ?
C49 C50 C45 121.7(5) . . ?
C49 C50 H50 119.2 . . ?
F1 B1 F4B 82.1(9) . . ?
F2 B1 F1 103.9(7) . . ?
F2 B1 F4B 132.4(8) . . ?
F3 B1 F1 107.8(6) . . ?
F3 B1 F2 109.0(7) . . ?
F3 B1 F4B 113.8(9) . . ?
F4A B1 F1 118.0(9) . . ?
F4A B1 F2 102.5(7) . . ?
F4A B1 F3 114.7(8) . . ?
F5A B2A F8A 115.2(13) . . ?
F6A B2A F5A 118.8(12) . . ?
F6A B2A F8A 105.0(11) . . ?
F7A B2A F5A 115.4(12) . . ?
F7A B2A F6A 107.2(12) . . ?
F7A B2A F8A 91.4(11) . . ?
F5B B2B F6B 102.2(18) . . ?
F5B B2B F7B 80.9(13) . . ?
F5B B2B F8B 94.6(19) . . ?
F6B B2B F7B 116.1(17) . . ?
F6B B2B F8B 98.8(19) . . ?
F8B B2B F7B 145.0(17) . . ?
C51 N11 C52A 121.4(15) . . ?
C52B N11 C51 103(2) . . ?
C53 N11 C51 122.2(10) . . ?
C53 N11 C52A 116.4(15) . . ?
C53 N11 C52B 134(2) . . ?
N11 C51 H51A 109.5 . . ?
N11 C51 H51B 109.5 . . ?
N11 C51 H51C 109.5 . . ?
H51A C51 H51B 109.5 . . ?
H51A C51 H51C 109.5 . . ?
H51B C51 H51C 109.5 . . ?
N11 C52A H52A 109.5 . . ?
N11 C52A H52B 109.5 . . ?
N11 C52A H52C 109.5 . . ?
H52A C52A H52B 109.5 . . ?
H52A C52A H52C 109.5 . . ?
H52B C52A H52C 109.5 . . ?
N11 C52B H52D 109.5 . . ?
N11 C52B H52E 109.5 . . ?
N11 C52B H52F 109.5 . . ?
H52D C52B H52E 109.5 . . ?
H52D C52B H52F 109.5 . . ?
H52E C52B H52F 109.5 . . ?
O4 C53 N11 124.5(10) . . ?
O4 C53 H53 117.7 . . ?
N11 C53 H53 117.7 . . ?
C54B N12 C55B 127(2) . . ?
C55A N12 C54A 112.6(14) . . ?
C56A N12 C54A 115.9(12) . . ?
C56A N12 C55A 128.9(14) . . ?
C56B N12 C54B 117.0(17) . . ?
C56B N12 C55B 110(2) . . ?
N12 C54A H54A 109.5 . . ?
N12 C54A H54B 109.5 . . ?
N12 C54A H54C 109.5 . . ?
H54A C54A H54B 109.5 . . ?
H54A C54A H54C 109.5 . . ?
H54B C54A H54C 109.5 . . ?
N12 C54B H54D 109.5 . . ?
N12 C54B H54E 109.5 . . ?
N12 C54B H54F 109.5 . . ?
H54D C54B H54E 109.5 . . ?
H54D C54B H54F 109.5 . . ?
H54E C54B H54F 109.5 . . ?
N12 C55A H55A 109.5 . . ?
N12 C55A H55B 109.5 . . ?
N12 C55A H55C 109.5 . . ?
H55A C55A H55B 109.5 . . ?
H55A C55A H55C 109.5 . . ?
H55B C55A H55C 109.5 . . ?
N12 C55B H55D 109.5 . . ?
N12 C55B H55E 109.5 . . ?
N12 C55B H55F 109.5 . . ?
H55D C55B H55E 109.5 . . ?
H55D C55B H55F 109.5 . . ?
H55E C55B H55F 109.5 . . ?
O5 C56A N12 118.3(13) . . ?
O5 C56A H56A 120.9 . . ?
N12 C56A H56A 120.9 . . ?
O5 C56B N12 120.8(19) . . ?
O5 C56B H56B 119.6 . . ?
N12 C56B H56B 119.6 . . ?

loop_
_geom_bond_atom_site_label_1
_geom_bond_atom_site_label_2
_geom_bond_distance
_geom_bond_site_symmetry_2
_geom_bond_publ_flag
Zn1 O1 1.964(4) . ?
Zn1 O2 2.019(3) . ?
Zn1 N1 2.342(4) . ?
Zn1 N2 2.026(4) . ?
Zn1 N4 2.024(5) . ?
Zn2 O1 1.948(4) . ?
Zn2 O3 2.019(3) . ?
Zn2 N6 2.352(4) . ?
Zn2 N7 2.019(5) . ?
Zn2 N9 2.030(5) . ?
S1 H1 1.2000 . ?
S1 C48 1.766(5) . ?
O1 C1 1.420(6) . ?
O2 C44 1.251(6) . ?
O3 C44 1.265(6) . ?
N1 C2 1.522(8) . ?
N1 C3 1.430(8) . ?
N1 C13 1.455(8) . ?
N2 C4 1.333(7) . ?
N2 C5 1.380(7) . ?
N3 C4 1.355(7) . ?
N3 C10 1.383(8) . ?
N3 C11 1.467(7) . ?
N4 C14 1.337(9) . ?
N4 C15 1.400(7) . ?
N5A C14 1.409(11) . ?
N5A C20 1.326(11) . ?
N5A C21A 1.55(2) . ?
N5B C14 1.382(15) . ?
N5B C20 1.586(18) . ?
N5B C21B 1.57(3) . ?
N6 C23 1.418(8) . ?
N6 C24 1.496(8) . ?
N6 C34 1.448(8) . ?
N7 C25 1.321(8) . ?
N7 C26 1.394(7) . ?
N8 C25 1.342(8) . ?
N8 C31 1.363(9) . ?
N8 C32 1.477(8) . ?
N9 C35 1.319(7) . ?
N9 C36 1.397(7) . ?
N10 C35 1.355(8) . ?
N10 C41 1.389(8) . ?
N10 C42 1.477(8) . ?
C1 H1A 1.0000 . ?
C1 C2 1.440(9) . ?
C1 C23 1.501(9) . ?
C2 H2A 0.9900 . ?
C2 H2B 0.9900 . ?
C3 H3A 0.9900 . ?
C3 H3B 0.9900 . ?
C3 C4 1.505(8) . ?
C5 C6 1.404(8) . ?
C5 C10 1.413(8) . ?
C6 H6 0.9500 . ?
C6 C7 1.400(8) . ?
C7 H7 0.9500 . ?
C7 C8 1.392(9) . ?
C8 H8 0.9500 . ?
C8 C9 1.392(9) . ?
C9 H9 0.9500 . ?
C9 C10 1.386(8) . ?
C11 H11A 0.9900 . ?
C11 H11B 0.9900 . ?
C11 C12 1.501(11) . ?
C12 H12A 0.9800 . ?
C12 H12B 0.9800 . ?
C12 H12C 0.9800 . ?
C13 H13A 0.9900 . ?
C13 H13B 0.9900 . ?
C13 C14 1.540(10) . ?
C15 C16 1.382(8) . ?
C15 C20 1.379(8) . ?
C16 H16 0.9500 . ?
C16 C17 1.390(8) . ?
C17 H17 0.9500 . ?
C17 C18 1.390(10) . ?
C18 H18 0.9500 . ?
C18 H18A 0.9500 . ?
C18 C19A 1.388(13) . ?
C18 C19B 1.384(14) . ?
C19A H19A 0.9500 . ?
C19A C20 1.410(12) . ?
C19B H19B 0.9500 . ?
C19B C20 1.405(14) . ?
C21A H21A 0.9900 . ?
C21A H21B 0.9900 . ?
C21A C22A 1.40(2) . ?
C21B H21C 0.9900 . ?
C21B H21D 0.9900 . ?
C21B C22B 1.40(2) . ?
C22A H22A 0.9800 . ?
C22A H22B 0.9800 . ?
C22A H22C 0.9800 . ?
C22B H22D 0.9800 . ?
C22B H22E 0.9800 . ?
C22B H22F 0.9800 . ?
C23 H23A 0.9900 . ?
C23 H23B 0.9900 . ?
C24 H24A 0.9900 . ?
C24 H24B 0.9900 . ?
C24 C25 1.486(9) . ?
C26 C27 1.384(8) . ?
C26 C31 1.394(8) . ?
C27 H27 0.9500 . ?
C27 C28 1.373(9) . ?
C28 H28 0.9500 . ?
C28 C29 1.393(10) . ?
C29 H29 0.9500 . ?
C29 C30 1.366(11) . ?
C30 H30 0.9500 . ?
C30 C31 1.396(9) . ?
C32 H32A 0.9900 . ?
C32 H32B 0.9900 . ?
C32 C33 1.515(13) . ?
C33 H33A 0.9800 . ?
C33 H33B 0.9800 . ?
C33 H33C 0.9800 . ?
C34 H34A 0.9900 . ?
C34 H34B 0.9900 . ?
C34 C35 1.508(8) . ?
C36 C37 1.400(8) . ?
C36 C41 1.403(8) . ?
C37 H37 0.9500 . ?
C37 C38 1.405(8) . ?
C38 H38 0.9500 . ?
C38 C39 1.395(10) . ?
C39 H39 0.9500 . ?
C39 C40 1.369(9) . ?
C40 H40 0.9500 . ?
C40 C41 1.392(8) . ?
C42 H42A 0.9900 . ?
C42 H42B 0.9900 . ?
C42 C43 1.502(11) . ?
C43 H43A 0.9800 . ?
C43 H43B 0.9800 . ?
C43 H43C 0.9800 . ?
C44 C45 1.494(7) . ?
C45 C46 1.387(7) . ?
C45 C50 1.384(7) . ?
C46 H46 0.9500 . ?
C46 C47 1.389(7) . ?
C47 H47 0.9500 . ?
C47 C48 1.386(8) . ?
C48 C49 1.392(8) . ?
C49 H49 0.9500 . ?
C49 C50 1.376(7) . ?
C50 H50 0.9500 . ?
F1 B1 1.395(10) . ?
F2 B1 1.387(10) . ?
F3 B1 1.343(9) . ?
F4A B1 1.329(12) . ?
F4B B1 1.409(17) . ?
F5A B2A 1.344(12) . ?
F5B B2B 1.358(16) . ?
F6A B2A 1.328(12) . ?
F6B B2B 1.363(16) . ?
F7A B2A 1.304(14) . ?
F7B B2B 1.82(3) . ?
F8A B2A 1.365(12) . ?
F8B B2B 1.372(16) . ?
O4 C53 1.213(11) . ?
N11 C51 1.456(14) . ?
N11 C52A 1.469(16) . ?
N11 C52B 1.441(18) . ?
N11 C53 1.343(11) . ?
C51 H51A 0.9800 . ?
C51 H51B 0.9800 . ?
C51 H51C 0.9800 . ?
C52A H52A 0.9800 . ?
C52A H52B 0.9800 . ?
C52A H52C 0.9800 . ?
C52B H52D 0.9800 . ?
C52B H52E 0.9800 . ?
C52B H52F 0.9800 . ?
C53 H53 0.9500 . ?
O5 C56A 1.314(19) . ?
O5 C56B 1.22(2) . ?
N12 C54A 1.468(14) . ?
N12 C54B 1.396(16) . ?
N12 C55A 1.411(14) . ?
N12 C55B 1.433(17) . ?
N12 C56A 1.321(15) . ?
N12 C56B 1.382(19) . ?
C54A H54A 0.9800 . ?
C54A H54B 0.9800 . ?
C54A H54C 0.9800 . ?
C54B H54D 0.9800 . ?
C54B H54E 0.9800 . ?
C54B H54F 0.9800 . ?
C55A H55A 0.9800 . ?
C55A H55B 0.9800 . ?
C55A H55C 0.9800 . ?
C55B H55D 0.9800 . ?
C55B H55E 0.9800 . ?
C55B H55F 0.9800 . ?
C56A H56A 0.9500 . ?
C56B H56B 0.9500 . ?

loop_
_geom_torsion_atom_site_label_1
_geom_torsion_atom_site_label_2
_geom_torsion_atom_site_label_3
_geom_torsion_atom_site_label_4
_geom_torsion
_geom_torsion_site_symmetry_1
_geom_torsion_site_symmetry_2
_geom_torsion_site_symmetry_3
_geom_torsion_site_symmetry_4
_geom_torsion_publ_flag
Zn1 O1 C1 C2 32.2(6) . . . . ?
Zn1 O1 C1 C23 165.4(4) . . . . ?
Zn1 O2 C44 O3 -6.8(8) . . . . ?
Zn1 O2 C44 C45 173.4(3) . . . . ?
Zn1 N1 C2 C1 33.3(6) . . . . ?
Zn1 N1 C3 C4 9.0(7) . . . . ?
Zn1 N1 C13 C14 26.0(7) . . . . ?
Zn1 N2 C4 N3 176.5(3) . . . . ?
Zn1 N2 C4 C3 0.8(7) . . . . ?
Zn1 N2 C5 C6 2.3(9) . . . . ?
Zn1 N2 C5 C10 -176.5(4) . . . . ?
Zn1 N4 C14 N5A -171.7(6) . . . . ?
Zn1 N4 C14 N5B 157.3(9) . . . . ?
Zn1 N4 C14 C13 0.6(11) . . . . ?
Zn1 N4 C15 C16 7.8(11) . . . . ?
Zn1 N4 C15 C20 -172.5(6) . . . . ?
Zn2 O1 C1 C2 -155.8(5) . . . . ?
Zn2 O1 C1 C23 -22.6(7) . . . . ?
Zn2 O3 C44 O2 -11.6(8) . . . . ?
Zn2 O3 C44 C45 168.2(3) . . . . ?
Zn2 N6 C23 C1 -35.3(7) . . . . ?
Zn2 N6 C24 C25 -12.6(7) . . . . ?
Zn2 N6 C34 C35 -22.4(7) . . . . ?
Zn2 N7 C25 N8 -174.0(5) . . . . ?
Zn2 N7 C25 C24 0.0(11) . . . . ?
Zn2 N7 C26 C27 -6.5(12) . . . . ?
Zn2 N7 C26 C31 171.1(5) . . . . ?
Zn2 N9 C35 N10 177.0(4) . . . . ?
Zn2 N9 C35 C34 -6.4(8) . . . . ?
Zn2 N9 C36 C37 1.6(10) . . . . ?
Zn2 N9 C36 C41 -176.2(4) . . . . ?
S1 C48 C49 C50 179.0(4) . . . . ?
O1 C1 C2 N1 -45.2(8) . . . . ?
O1 C1 C23 N6 41.7(8) . . . . ?
O2 C44 C45 C46 2.9(7) . . . . ?
O2 C44 C45 C50 -178.5(5) . . . . ?
O3 C44 C45 C46 -176.9(5) . . . . ?
O3 C44 C45 C50 1.7(7) . . . . ?
N1 C3 C4 N2 -7.5(9) . . . . ?
N1 C3 C4 N3 177.4(5) . . . . ?
N1 C13 C14 N4 -20.2(12) . . . . ?
N1 C13 C14 N5A 150.2(10) . . . . ?
N1 C13 C14 N5B -177.0(9) . . . . ?
N2 C5 C6 C7 179.1(5) . . . . ?
N2 C5 C10 N3 1.5(6) . . . . ?
N2 C5 C10 C9 179.8(5) . . . . ?
N4 C15 C16 C17 -178.3(7) . . . . ?
N4 C15 C20 N5A -13.6(10) . . . . ?
N4 C15 C20 N5B 14.7(10) . . . . ?
N4 C15 C20 C19A 168.1(12) . . . . ?
N4 C15 C20 C19B -165.4(16) . . . . ?
N6 C24 C25 N7 9.7(11) . . . . ?
N6 C24 C25 N8 -176.8(7) . . . . ?
N6 C34 C35 N9 21.2(9) . . . . ?
N6 C34 C35 N10 -162.6(6) . . . . ?
N7 C26 C27 C28 177.5(7) . . . . ?
N7 C26 C31 N8 -0.4(8) . . . . ?
N7 C26 C31 C30 -179.3(7) . . . . ?
N9 C36 C37 C38 -178.4(6) . . . . ?
N9 C36 C41 N10 0.3(7) . . . . ?
N9 C36 C41 C40 -179.9(6) . . . . ?
C2 N1 C3 C4 -100.5(6) . . . . ?
C2 N1 C13 C14 135.9(6) . . . . ?
C2 C1 C23 N6 174.4(6) . . . . ?
C3 N1 C2 C1 147.7(6) . . . . ?
C3 N1 C13 C14 -98.8(7) . . . . ?
C4 N2 C5 C6 177.9(6) . . . . ?
C4 N2 C5 C10 -0.9(6) . . . . ?
C4 N3 C10 C5 -1.6(6) . . . . ?
C4 N3 C10 C9 -179.6(6) . . . . ?
C4 N3 C11 C12 -94.9(8) . . . . ?
C5 N2 C4 N3 -0.1(6) . . . . ?
C5 N2 C4 C3 -175.8(5) . . . . ?
C5 C6 C7 C8 1.2(8) . . . . ?
C6 C5 C10 N3 -177.5(5) . . . . ?
C6 C5 C10 C9 0.8(8) . . . . ?
C6 C7 C8 C9 1.1(9) . . . . ?
C7 C8 C9 C10 -2.4(8) . . . . ?
C8 C9 C10 N3 179.2(6) . . . . ?
C8 C9 C10 C5 1.5(8) . . . . ?
C10 N3 C4 N2 1.1(6) . . . . ?
C10 N3 C4 C3 176.7(6) . . . . ?
C10 N3 C11 C12 83.7(8) . . . . ?
C10 C5 C6 C7 -2.1(8) . . . . ?
C11 N3 C4 N2 179.9(6) . . . . ?
C11 N3 C4 C3 -4.5(10) . . . . ?
C11 N3 C10 C5 179.6(6) . . . . ?
C11 N3 C10 C9 1.6(10) . . . . ?
C13 N1 C2 C1 -81.5(7) . . . . ?
C13 N1 C3 C4 133.9(6) . . . . ?
C14 N4 C15 C16 179.1(7) . . . . ?
C14 N4 C15 C20 -1.2(9) . . . . ?
C14 N5A C20 C15 22.9(12) . . . . ?
C14 N5A C20 C19A -159.1(15) . . . . ?
C14 N5A C21A C22A 73.3(17) . . . . ?
C14 N5B C20 C15 -21.7(11) . . . . ?
C14 N5B C20 C19B 159(2) . . . . ?
C14 N5B C21B C22B -86(4) . . . . ?
C15 N4 C14 N5A 14.8(9) . . . . ?
C15 N4 C14 N5B -16.2(12) . . . . ?
C15 N4 C14 C13 -172.9(8) . . . . ?
C15 C16 C17 C18 0.0(11) . . . . ?
C16 C15 C20 N5A 166.1(8) . . . . ?
C16 C15 C20 N5B -165.5(8) . . . . ?
C16 C15 C20 C19A -12.2(16) . . . . ?
C16 C15 C20 C19B 14.3(18) . . . . ?
C16 C17 C18 C19A 8.0(16) . . . . ?
C16 C17 C18 C19B -18.4(19) . . . . ?
C17 C18 C19A C20 -17(2) . . . . ?
C17 C18 C19B C20 33(3) . . . . ?
C18 C19A C20 N5A -158.9(13) . . . . ?
C18 C19A C20 C15 19(2) . . . . ?
C18 C19B C20 N5B 148.3(16) . . . . ?
C18 C19B C20 C15 -31(3) . . . . ?
C20 N5A C14 N4 -24.6(12) . . . . ?
C20 N5A C14 C13 163.7(10) . . . . ?
C20 N5A C21A C22A -90.8(18) . . . . ?
C20 N5B C14 N4 23.4(13) . . . . ?
C20 N5B C14 C13 -178.2(8) . . . . ?
C20 N5B C21B C22B 58(4) . . . . ?
C20 C15 C16 C17 2.0(10) . . . . ?
C21A N5A C14 N4 169.3(12) . . . . ?
C21A N5A C14 C13 -2.4(19) . . . . ?
C21A N5A C20 C15 -170.6(12) . . . . ?
C21A N5A C20 C19A 7(2) . . . . ?
C21B N5B C14 N4 174(2) . . . . ?
C21B N5B C14 C13 -27(3) . . . . ?
C21B N5B C20 C15 -174.2(17) . . . . ?
C21B N5B C20 C19B 6(3) . . . . ?
C23 N6 C24 C25 100.4(7) . . . . ?
C23 N6 C34 C35 -136.8(6) . . . . ?
C23 C1 C2 N1 -177.9(6) . . . . ?
C24 N6 C23 C1 -152.2(6) . . . . ?
C24 N6 C34 C35 93.9(6) . . . . ?
C25 N7 C26 C27 -176.0(8) . . . . ?
C25 N7 C26 C31 1.6(8) . . . . ?
C25 N8 C31 C26 -0.9(9) . . . . ?
C25 N8 C31 C30 177.8(9) . . . . ?
C25 N8 C32 C33 97.5(9) . . . . ?
C26 N7 C25 N8 -2.2(9) . . . . ?
C26 N7 C25 C24 171.8(8) . . . . ?
C26 C27 C28 C29 -0.5(12) . . . . ?
C27 C26 C31 N8 177.4(7) . . . . ?
C27 C26 C31 C30 -1.5(12) . . . . ?
C27 C28 C29 C30 2.1(14) . . . . ?
C28 C29 C30 C31 -3.2(14) . . . . ?
C29 C30 C31 N8 -175.6(9) . . . . ?
C29 C30 C31 C26 2.9(13) . . . . ?
C31 N8 C25 N7 2.0(10) . . . . ?
C31 N8 C25 C24 -172.2(8) . . . . ?
C31 N8 C32 C33 -85.5(11) . . . . ?
C31 C26 C27 C28 0.2(11) . . . . ?
C32 N8 C25 N7 179.4(8) . . . . ?
C32 N8 C25 C24 5.3(13) . . . . ?
C32 N8 C31 C26 -178.3(7) . . . . ?
C32 N8 C31 C30 0.4(15) . . . . ?
C34 N6 C23 C1 82.4(7) . . . . ?
C34 N6 C24 C25 -128.5(6) . . . . ?
C35 N9 C36 C37 177.6(6) . . . . ?
C35 N9 C36 C41 -0.3(6) . . . . ?
C35 N10 C41 C36 -0.2(7) . . . . ?
C35 N10 C41 C40 180.0(7) . . . . ?
C35 N10 C42 C43 -73.5(9) . . . . ?
C36 N9 C35 N10 0.1(7) . . . . ?
C36 N9 C35 C34 176.8(6) . . . . ?
C36 C37 C38 C39 0.0(9) . . . . ?
C37 C36 C41 N10 -177.8(5) . . . . ?
C37 C36 C41 C40 2.0(9) . . . . ?
C37 C38 C39 C40 -0.5(11) . . . . ?
C38 C39 C40 C41 1.7(10) . . . . ?
C39 C40 C41 N10 177.3(7) . . . . ?
C39 C40 C41 C36 -2.4(9) . . . . ?
C41 N10 C35 N9 0.1(7) . . . . ?
C41 N10 C35 C34 -176.5(6) . . . . ?
C41 N10 C42 C43 108.9(8) . . . . ?
C41 C36 C37 C38 -0.7(8) . . . . ?
C42 N10 C35 N9 -177.9(6) . . . . ?
C42 N10 C35 C34 5.5(11) . . . . ?
C42 N10 C41 C36 177.7(6) . . . . ?
C42 N10 C41 C40 -2.0(11) . . . . ?
C44 C45 C46 C47 179.1(5) . . . . ?
C44 C45 C50 C49 -179.2(5) . . . . ?
C45 C46 C47 C48 -0.6(9) . . . . ?
C46 C45 C50 C49 -0.5(8) . . . . ?
C46 C47 C48 S1 -179.2(4) . . . . ?
C46 C47 C48 C49 0.8(8) . . . . ?
C47 C48 C49 C50 -0.9(9) . . . . ?
C48 C49 C50 C45 0.8(9) . . . . ?
C50 C45 C46 C47 0.4(8) . . . . ?
C51 N11 C53 O4 -177.2(12) . . . . ?
C52A N11 C53 O4 4(2) . . . . ?
C52B N11 C53 O4 -13(4) . . . . ?
C54A N12 C56A O5 179.5(15) . . . . ?
C54B N12 C56B O5 -22(4) . . . . ?
C55A N12 C56A O5 -20(3) . . . . ?
C55B N12 C56B O5 -176(3) . . . . ?
